data_7026494
loop_
_publ_author_name
'Figiel, Pawe\/l J'
'Kirillov, Alexander M.'
'Guedes da Silva, M F\'atima C'
'Lasri, Jamal'
'Pombeiro, Armando J. L.'

_publ_section_title
;
 Self-assembled dicopper(II) diethanolaminate cores for mild aerobic and
 peroxidative oxidation of alcohols.
;
_journal_issue 41
_journal_name_full 'Dalton transactions (Cambridge, England : 2003)'
_journal_page_first 9879
_journal_page_last 9888
_journal_paper_doi 10.1039/c0dt00472c
_journal_volume 39
_journal_year 2010
_chemical_formula_moiety 'C36 H84 Cu6 N24 O12, C12 H28 Cu2 N8 O4, H2 O'
_chemical_formula_sum 'C48 H114 Cu8 N32 O17'
_chemical_formula_weight 1920.03
_chemical_name_systematic
;
?
;
_space_group_IT_number 19
_symmetry_cell_setting orthorhombic
_symmetry_space_group_name_Hall 'P 2ac 2ab'
_symmetry_space_group_name_H-M 'P 21 21 21'
_atom_sites_solution_hydrogens geom
_atom_sites_solution_primary direct
_atom_sites_solution_secondary difmap
_audit_creation_method SHELXL-97
_cell_angle_alpha 90.00
_cell_angle_beta 90.00
_cell_angle_gamma 90.00
_cell_formula_units_Z 4
_cell_length_a 17.7735(10)
_cell_length_b 19.9819(11)
_cell_length_c 21.8189(17)
_cell_measurement_reflns_used 4997
_cell_measurement_temperature 150(2)
_cell_measurement_theta_max 23.56
_cell_measurement_theta_min 2.47
_cell_volume 7748.9(9)
_computing_cell_refinement 'Bruker SAINT'
_computing_data_collection 'Bruker APEX2'
_computing_data_reduction 'Bruker SAINT'
_computing_molecular_graphics 'Bruker SHELXTL'
_computing_publication_material 'Bruker SHELXTL'
_computing_structure_refinement 'SHELXL-97 (Sheldrick, 2008)'
_computing_structure_solution 'SHELXS-97 (Sheldrick, 2008)'
_diffrn_ambient_temperature 150(2)
_diffrn_measured_fraction_theta_full 0.986
_diffrn_measured_fraction_theta_max 0.986
_diffrn_measurement_device_type 'Bruker APEX-II CCD'
_diffrn_measurement_method '\f and \w scans'
_diffrn_radiation_monochromator graphite
_diffrn_radiation_source 'fine-focus sealed tube'
_diffrn_radiation_type MoK\a
_diffrn_radiation_wavelength 0.71073
_diffrn_reflns_av_R_equivalents 0.0556
_diffrn_reflns_av_sigmaI/netI 0.0935
_diffrn_reflns_limit_h_max 21
_diffrn_reflns_limit_h_min -15
_diffrn_reflns_limit_k_max 23
_diffrn_reflns_limit_k_min -20
_diffrn_reflns_limit_l_max 26
_diffrn_reflns_limit_l_min -22
_diffrn_reflns_number 26786
_diffrn_reflns_theta_full 25.35
_diffrn_reflns_theta_max 25.35
_diffrn_reflns_theta_min 2.99
_exptl_absorpt_coefficient_mu 2.232
_exptl_absorpt_correction_T_max 0.7913
_exptl_absorpt_correction_T_min 0.5737
_exptl_absorpt_correction_type multi-scan
_exptl_absorpt_process_details sadabs
_exptl_crystal_colour blue
_exptl_crystal_density_diffrn 1.646
_exptl_crystal_density_method 'not measured'
_exptl_crystal_description plate
_exptl_crystal_F_000 3976
_exptl_crystal_size_max 0.28
_exptl_crystal_size_mid 0.21
_exptl_crystal_size_min 0.11
_refine_diff_density_max 0.984
_refine_diff_density_min -0.434
_refine_diff_density_rms 0.100
_refine_ls_abs_structure_details 'Flack (1983), 6281 Friedel pairs'
_refine_ls_abs_structure_Flack 0.472(17)
_refine_ls_extinction_method none
_refine_ls_goodness_of_fit_ref 0.849
_refine_ls_hydrogen_treatment mixed
_refine_ls_matrix_type full
_refine_ls_number_parameters 972
_refine_ls_number_reflns 13924
_refine_ls_number_restraints 5
_refine_ls_restrained_S_all 0.849
_refine_ls_R_factor_all 0.0715
_refine_ls_R_factor_gt 0.0479
_refine_ls_shift/su_max 0.000
_refine_ls_shift/su_mean 0.000
_refine_ls_structure_factor_coef Fsqd
_refine_ls_weighting_details 'calc w=1/[\s^2^(Fo^2^)+(0.0712P)^2^+8.6356P] where P=(Fo^2^+2Fc^2^)/3'
_refine_ls_weighting_scheme calc
_refine_ls_wR_factor_gt 0.1060
_refine_ls_wR_factor_ref 0.1207
_reflns_number_gt 10977
_reflns_number_total 13924
_reflns_threshold_expression >2sigma(I)
_cod_data_source_file c0dt00472c.txt
_cod_data_source_block Compound2
_cod_database_code 7026494

loop_
_symmetry_equiv_pos_as_xyz
'x, y, z'
'x+1/2, -y+1/2, -z'
'-x, y+1/2, -z+1/2'
'-x+1/2, -y, z+1/2'

loop_
_atom_site_label
_atom_site_type_symbol
_atom_site_fract_x
_atom_site_fract_y
_atom_site_fract_z
_atom_site_U_iso_or_equiv
_atom_site_adp_type
_atom_site_occupancy
_atom_site_symmetry_multiplicity
_atom_site_calc_flag
_atom_site_refinement_flags
_atom_site_disorder_assembly
_atom_site_disorder_group
C11 C 0.2655(4) 0.5950(4) 0.5754(4) 0.0276(17) Uani 1 1 d . . .
H11A H 0.2493 0.5477 0.5735 0.033 Uiso 1 1 calc R . .
H11B H 0.2203 0.6227 0.5833 0.033 Uiso 1 1 calc R . .
C12 C 0.2976(4) 0.6142(4) 0.5152(4) 0.0291(18) Uani 1 1 d . . .
H12A H 0.3403 0.5845 0.5047 0.035 Uiso 1 1 calc R . .
H12B H 0.2589 0.6100 0.4828 0.035 Uiso 1 1 calc R . .
C13 C 0.3835(4) 0.5543(3) 0.6232(4) 0.0260(17) Uani 1 1 d . . .
H13A H 0.3894 0.5391 0.5803 0.031 Uiso 1 1 calc R . .
H13B H 0.3733 0.5147 0.6492 0.031 Uiso 1 1 calc R . .
C14 C 0.4547(4) 0.5889(3) 0.6445(4) 0.0247(17) Uani 1 1 d . . .
H14A H 0.4520 0.5983 0.6890 0.030 Uiso 1 1 calc R . .
H14B H 0.4990 0.5600 0.6368 0.030 Uiso 1 1 calc R . .
C15 C 0.2810(5) 0.5957(3) 0.6876(4) 0.0274(18) Uani 1 1 d . . .
H15A H 0.2455 0.6334 0.6928 0.033 Uiso 1 1 calc R . .
H15B H 0.3193 0.5993 0.7204 0.033 Uiso 1 1 calc R . .
C16 C 0.2378(5) 0.5302(4) 0.6965(4) 0.039(2) Uani 1 1 d . . .
H16A H 0.2157 0.5292 0.7376 0.059 Uiso 1 1 calc R . .
H16B H 0.2723 0.4923 0.6918 0.059 Uiso 1 1 calc R . .
H16C H 0.1977 0.5270 0.6658 0.059 Uiso 1 1 calc R . .
C21 C 0.6297(4) 0.8277(4) 0.6101(4) 0.034(2) Uani 1 1 d . . .
H21A H 0.6711 0.7998 0.6264 0.041 Uiso 1 1 calc R . .
H21B H 0.6470 0.8748 0.6104 0.041 Uiso 1 1 calc R . .
C22 C 0.6144(4) 0.8073(4) 0.5451(4) 0.0309(19) Uani 1 1 d . . .
H22A H 0.5779 0.8386 0.5263 0.037 Uiso 1 1 calc R . .
H22B H 0.6615 0.8090 0.5210 0.037 Uiso 1 1 calc R . .
C23 C 0.5025(4) 0.8693(3) 0.6346(4) 0.0230(17) Uani 1 1 d . . .
H23A H 0.5083 0.8839 0.5915 0.028 Uiso 1 1 calc R . .
H23B H 0.5052 0.9093 0.6612 0.028 Uiso 1 1 calc R . .
C24 C 0.4277(4) 0.8348(3) 0.6430(3) 0.0237(16) Uani 1 1 d . . .
H24A H 0.4186 0.8252 0.6869 0.028 Uiso 1 1 calc R . .
H24B H 0.3864 0.8635 0.6276 0.028 Uiso 1 1 calc R . .
C25 C 0.5839(5) 0.8298(4) 0.7183(4) 0.041(2) Uani 1 1 d . . .
H25A H 0.5376 0.8243 0.7430 0.049 Uiso 1 1 calc R . .
H25B H 0.6192 0.7937 0.7302 0.049 Uiso 1 1 calc R . .
C26 C 0.6189(6) 0.8959(5) 0.7336(5) 0.061(3) Uani 1 1 d . . .
H26A H 0.6303 0.8975 0.7776 0.091 Uiso 1 1 calc R . .
H26B H 0.5838 0.9320 0.7232 0.091 Uiso 1 1 calc R . .
H26C H 0.6655 0.9014 0.7102 0.091 Uiso 1 1 calc R . .
C31 C 0.5758(4) 0.5404(3) 0.4376(3) 0.0234(17) Uani 1 1 d . . .
H31A H 0.6261 0.5191 0.4395 0.028 Uiso 1 1 calc R . .
H31B H 0.5398 0.5068 0.4217 0.028 Uiso 1 1 calc R . .
C32 C 0.5523(4) 0.5606(4) 0.5014(3) 0.0241(17) Uani 1 1 d . . .
H32A H 0.5447 0.5202 0.5270 0.029 Uiso 1 1 calc R . .
H32B H 0.5923 0.5881 0.5206 0.029 Uiso 1 1 calc R . .
C33 C 0.6373(4) 0.6481(3) 0.4127(4) 0.0239(16) Uani 1 1 d . . .
H33A H 0.6495 0.6428 0.4567 0.029 Uiso 1 1 calc R . .
H33B H 0.6838 0.6403 0.3888 0.029 Uiso 1 1 calc R . .
C34 C 0.6088(4) 0.7187(3) 0.4009(3) 0.0227(16) Uani 1 1 d . . .
H34A H 0.6435 0.7519 0.4192 0.027 Uiso 1 1 calc R . .
H34B H 0.6056 0.7273 0.3563 0.027 Uiso 1 1 calc R . .
C35 C 0.5884(4) 0.5757(4) 0.3302(3) 0.0264(17) Uani 1 1 d . . .
H35A H 0.5954 0.6157 0.3040 0.032 Uiso 1 1 calc R . .
H35B H 0.5414 0.5534 0.3169 0.032 Uiso 1 1 calc R . .
C36 C 0.6538(5) 0.5281(4) 0.3188(4) 0.036(2) Uani 1 1 d . . .
H36A H 0.6555 0.5163 0.2752 0.055 Uiso 1 1 calc R . .
H36B H 0.6469 0.4874 0.3433 0.055 Uiso 1 1 calc R . .
H36C H 0.7010 0.5499 0.3305 0.055 Uiso 1 1 calc R . .
C41 C 0.3472(5) 0.8881(4) 0.4327(4) 0.0325(19) Uani 1 1 d . . .
H41A H 0.2955 0.9061 0.4290 0.039 Uiso 1 1 calc R . .
H41B H 0.3826 0.9261 0.4290 0.039 Uiso 1 1 calc R . .
C42 C 0.3562(4) 0.8568(4) 0.4950(3) 0.0303(18) Uani 1 1 d . . .
H42A H 0.3489 0.8910 0.5274 0.036 Uiso 1 1 calc R . .
H42B H 0.3182 0.8211 0.5009 0.036 Uiso 1 1 calc R . .
C43 C 0.3013(4) 0.7878(3) 0.3801(3) 0.0227(16) Uani 1 1 d . . .
H43A H 0.2653 0.7979 0.3468 0.027 Uiso 1 1 calc R . .
H43B H 0.2733 0.7879 0.4193 0.027 Uiso 1 1 calc R . .
C44 C 0.3353(4) 0.7195(3) 0.3698(3) 0.0245(16) Uani 1 1 d . . .
H44A H 0.2968 0.6843 0.3760 0.029 Uiso 1 1 calc R . .
H44B H 0.3547 0.7159 0.3274 0.029 Uiso 1 1 calc R . .
C45 C 0.3624(5) 0.8810(4) 0.3247(4) 0.0321(19) Uani 1 1 d . . .
H45A H 0.3153 0.9073 0.3222 0.039 Uiso 1 1 calc R . .
H45B H 0.4047 0.9132 0.3272 0.039 Uiso 1 1 calc R . .
C46 C 0.3705(5) 0.8420(4) 0.2679(4) 0.041(2) Uani 1 1 d . . .
H46A H 0.3719 0.8725 0.2327 0.061 Uiso 1 1 calc R . .
H46B H 0.3277 0.8115 0.2637 0.061 Uiso 1 1 calc R . .
H46C H 0.4173 0.8161 0.2695 0.061 Uiso 1 1 calc R . .
C51 C 0.4634(4) 0.0745(3) 0.5339(3) 0.0237(16) Uani 1 1 d . . .
H51A H 0.4373 0.0332 0.5472 0.028 Uiso 1 1 calc R . .
H51B H 0.5178 0.0643 0.5310 0.028 Uiso 1 1 calc R . .
C52 C 0.4350(4) 0.0941(4) 0.4719(4) 0.0263(17) Uani 1 1 d . . .
H52A H 0.4664 0.1307 0.4550 0.032 Uiso 1 1 calc R . .
H52B H 0.4379 0.0555 0.4436 0.032 Uiso 1 1 calc R . .
C53 C 0.4993(3) 0.1881(3) 0.5689(4) 0.0203(16) Uani 1 1 d . . .
H53A H 0.5121 0.1901 0.5248 0.024 Uiso 1 1 calc R . .
H53B H 0.5467 0.1852 0.5925 0.024 Uiso 1 1 calc R . .
C54 C 0.4569(4) 0.2500(3) 0.5870(3) 0.0203(15) Uani 1 1 d . . .
H54A H 0.4492 0.2510 0.6319 0.024 Uiso 1 1 calc R . .
H54B H 0.4855 0.2905 0.5749 0.024 Uiso 1 1 calc R . .
C55 C 0.4664(4) 0.1011(4) 0.6448(4) 0.0280(17) Uani 1 1 d . . .
H55A H 0.4283 0.0664 0.6540 0.034 Uiso 1 1 calc R . .
H55B H 0.4588 0.1381 0.6743 0.034 Uiso 1 1 calc R . .
C56 C 0.5444(5) 0.0710(4) 0.6559(4) 0.040(2) Uani 1 1 d . . .
H56A H 0.5476 0.0546 0.6982 0.060 Uiso 1 1 calc R . .
H56B H 0.5829 0.1054 0.6493 0.060 Uiso 1 1 calc R . .
H56C H 0.5527 0.0338 0.6275 0.060 Uiso 1 1 calc R . .
C61 C 0.1717(5) 0.3848(4) 0.5575(4) 0.036(2) Uani 1 1 d . . .
H61A H 0.2019 0.4244 0.5696 0.043 Uiso 1 1 calc R . .
H61B H 0.1179 0.3970 0.5611 0.043 Uiso 1 1 calc R . .
C62 C 0.1888(5) 0.3677(5) 0.4917(4) 0.043(2) Uani 1 1 d . . .
H62A H 0.1539 0.3325 0.4772 0.051 Uiso 1 1 calc R . .
H62B H 0.1818 0.4078 0.4656 0.051 Uiso 1 1 calc R . .
C63 C 0.1389(4) 0.2699(3) 0.5909(4) 0.0241(17) Uani 1 1 d . . .
H63A H 0.0971 0.2708 0.6208 0.029 Uiso 1 1 calc R . .
H63B H 0.1171 0.2710 0.5492 0.029 Uiso 1 1 calc R . .
C64 C 0.1839(4) 0.2076(3) 0.5991(3) 0.0229(15) Uani 1 1 d . . .
H64A H 0.1984 0.2025 0.6427 0.027 Uiso 1 1 calc R . .
H64B H 0.1535 0.1681 0.5871 0.027 Uiso 1 1 calc R . .
C65 C 0.1859(4) 0.3516(4) 0.6664(4) 0.033(2) Uani 1 1 d . . .
H65A H 0.1917 0.3116 0.6928 0.039 Uiso 1 1 calc R . .
H65B H 0.2297 0.3810 0.6740 0.039 Uiso 1 1 calc R . .
C66 C 0.1172(6) 0.3874(5) 0.6854(5) 0.061(3) Uani 1 1 d . . .
H66A H 0.1211 0.3996 0.7287 0.091 Uiso 1 1 calc R . .
H66B H 0.0734 0.3584 0.6794 0.091 Uiso 1 1 calc R . .
H66C H 0.1115 0.4280 0.6606 0.091 Uiso 1 1 calc R . .
C71 C 0.1383(4) 0.0913(3) 0.3920(4) 0.0251(17) Uani 1 1 d . . .
H71A H 0.0903 0.1140 0.3824 0.030 Uiso 1 1 calc R . .
H71B H 0.1289 0.0424 0.3913 0.030 Uiso 1 1 calc R . .
C72 C 0.1627(4) 0.1110(3) 0.4545(3) 0.0233(16) Uani 1 1 d . . .
H72A H 0.1220 0.1015 0.4843 0.028 Uiso 1 1 calc R . .
H72B H 0.2076 0.0849 0.4665 0.028 Uiso 1 1 calc R . .
C73 C 0.2637(4) 0.0684(3) 0.3488(3) 0.0178(15) Uani 1 1 d . . .
H73A H 0.2613 0.0295 0.3208 0.021 Uiso 1 1 calc R . .
H73B H 0.2691 0.0514 0.3912 0.021 Uiso 1 1 calc R . .
C74 C 0.3308(4) 0.1120(3) 0.3324(4) 0.0212(16) Uani 1 1 d . . .
H74A H 0.3784 0.0877 0.3406 0.025 Uiso 1 1 calc R . .
H74B H 0.3293 0.1242 0.2885 0.025 Uiso 1 1 calc R . .
C75 C 0.1596(4) 0.1021(3) 0.2810(3) 0.0244(17) Uani 1 1 d . . .
H75A H 0.1983 0.1142 0.2503 0.029 Uiso 1 1 calc R . .
H75B H 0.1187 0.1355 0.2778 0.029 Uiso 1 1 calc R . .
C76 C 0.1276(5) 0.0337(4) 0.2639(4) 0.040(2) Uani 1 1 d . . .
H76A H 0.1071 0.0354 0.2223 0.059 Uiso 1 1 calc R . .
H76B H 0.0875 0.0217 0.2927 0.059 Uiso 1 1 calc R . .
H76C H 0.1677 0.0000 0.2658 0.059 Uiso 1 1 calc R . .
C81 C 0.4696(4) 0.3670(4) 0.3758(3) 0.0259(17) Uani 1 1 d . . .
H81A H 0.4804 0.4156 0.3762 0.031 Uiso 1 1 calc R . .
H81B H 0.5139 0.3439 0.3582 0.031 Uiso 1 1 calc R . .
C82 C 0.4582(4) 0.3432(4) 0.4414(3) 0.0284(18) Uani 1 1 d . . .
H82A H 0.5056 0.3482 0.4648 0.034 Uiso 1 1 calc R . .
H82B H 0.4190 0.3706 0.4616 0.034 Uiso 1 1 calc R . .
C83 C 0.3357(4) 0.3930(3) 0.3551(3) 0.0215(16) Uani 1 1 d . . .
H83A H 0.3398 0.4053 0.3990 0.026 Uiso 1 1 calc R . .
H83B H 0.3326 0.4347 0.3309 0.026 Uiso 1 1 calc R . .
C84 C 0.2658(4) 0.3518(3) 0.3452(4) 0.0235(16) Uani 1 1 d . . .
H84A H 0.2212 0.3755 0.3617 0.028 Uiso 1 1 calc R . .
H84B H 0.2578 0.3438 0.3009 0.028 Uiso 1 1 calc R . .
C85 C 0.4216(4) 0.3672(3) 0.2705(3) 0.0231(16) Uani 1 1 d . . .
H85A H 0.3753 0.3604 0.2460 0.028 Uiso 1 1 calc R . .
H85B H 0.4590 0.3337 0.2568 0.028 Uiso 1 1 calc R . .
C86 C 0.4528(4) 0.4381(3) 0.2568(3) 0.0247(17) Uani 1 1 d . . .
H86A H 0.4633 0.4422 0.2128 0.037 Uiso 1 1 calc R . .
H86B H 0.4993 0.4452 0.2800 0.037 Uiso 1 1 calc R . .
H86C H 0.4155 0.4718 0.2688 0.037 Uiso 1 1 calc R . .
N1 N 0.3191(3) 0.6033(3) 0.6277(3) 0.0211(14) Uani 1 1 d . . .
N2 N 0.5641(3) 0.8215(3) 0.6510(3) 0.0243(14) Uani 1 1 d . . .
N3 N 0.5788(3) 0.5982(3) 0.3947(3) 0.0222(14) Uani 1 1 d . . .
N4 N 0.3610(3) 0.8407(3) 0.3819(3) 0.0240(14) Uani 1 1 d . . .
N5 N 0.4519(3) 0.1275(3) 0.5812(3) 0.0223(13) Uani 1 1 d . . .
N6 N 0.1882(3) 0.3292(3) 0.6002(3) 0.0246(14) Uani 1 1 d . . .
N7 N 0.1941(3) 0.1079(3) 0.3436(3) 0.0172(12) Uani 1 1 d . . .
N8 N 0.4036(3) 0.3543(3) 0.3363(3) 0.0182(13) Uani 1 1 d . . .
N11 N 0.2757(3) 0.7501(3) 0.6434(3) 0.0279(14) Uani 1 1 d . . .
N12 N 0.2509(3) 0.7586(3) 0.6934(3) 0.0148(12) Uani 1 1 d . . .
N13 N 0.2228(3) 0.7680(3) 0.7402(3) 0.0267(14) Uani 1 1 d . . .
N21 N 0.6042(3) 0.6791(3) 0.6769(3) 0.0278(15) Uani 1 1 d . . .
N22 N 0.6331(3) 0.6320(3) 0.6504(3) 0.0256(14) Uani 1 1 d . . .
N23 N 0.6636(4) 0.5878(3) 0.6278(3) 0.0338(17) Uani 1 1 d . . .
N31 N 0.4188(4) 0.5715(3) 0.3688(3) 0.0298(16) Uani 1 1 d . . .
N32 N 0.3542(4) 0.5651(3) 0.3645(3) 0.0355(17) Uani 1 1 d . . .
N33 N 0.2888(4) 0.5557(4) 0.3620(5) 0.066(3) Uani 1 1 d . . .
N41 N 0.5301(4) 0.8622(3) 0.3827(3) 0.0301(15) Uani 1 1 d . . .
N42 N 0.5454(4) 0.9091(3) 0.4134(3) 0.0297(15) Uani 1 1 d . . .
N43 N 0.5621(5) 0.9563(4) 0.4402(5) 0.069(3) Uani 1 1 d . . .
N51 N 0.2916(4) 0.0841(3) 0.6125(3) 0.0329(16) Uani 1 1 d . A .
N61 N 0.3432(4) 0.3789(3) 0.6097(3) 0.0304(16) Uani 1 1 d . . .
N62 N 0.4031(4) 0.3991(3) 0.5921(3) 0.0279(15) Uani 1 1 d . . .
N63 N 0.4609(4) 0.4209(3) 0.5774(4) 0.0396(18) Uani 1 1 d . . .
N71 N 0.1262(3) 0.2477(3) 0.3367(3) 0.0228(13) Uani 1 1 d . . .
N72 N 0.1082(3) 0.2702(3) 0.2889(3) 0.0194(13) Uani 1 1 d . . .
N73 N 0.0873(4) 0.2926(3) 0.2436(3) 0.0339(16) Uani 1 1 d . . .
N81 N 0.4647(3) 0.2156(3) 0.3132(3) 0.0260(14) Uani 1 1 d . . .
N82 N 0.4846(3) 0.2128(3) 0.2612(3) 0.0217(13) Uani 1 1 d . . .
N83 N 0.5081(4) 0.2090(3) 0.2119(3) 0.0338(16) Uani 1 1 d . . .
O10 O 0.6822(4) 0.6903(3) 0.7940(3) 0.0542(18) Uani 1 1 d . . .
O11 O 0.3232(3) 0.6828(2) 0.5194(2) 0.0246(12) Uani 1 1 d D . .
O12 O 0.4613(2) 0.6502(2) 0.6108(2) 0.0169(10) Uani 1 1 d . . .
O21 O 0.5846(3) 0.7410(2) 0.5443(2) 0.0247(11) Uani 1 1 d D . .
O22 O 0.4310(2) 0.7738(2) 0.6087(2) 0.0162(10) Uani 1 1 d . . .
O31 O 0.4838(3) 0.5982(2) 0.4984(2) 0.0225(11) Uani 1 1 d D . .
O32 O 0.5366(2) 0.7242(2) 0.4280(2) 0.0187(10) Uani 1 1 d . . .
O41 O 0.4299(3) 0.8296(2) 0.4987(2) 0.0236(11) Uani 1 1 d D . .
O42 O 0.3952(2) 0.7114(2) 0.4128(2) 0.0201(10) Uani 1 1 d . . .
O51 O 0.3583(3) 0.1161(2) 0.4775(2) 0.0218(11) Uani 1 1 d . . .
O52 O 0.3863(2) 0.2482(2) 0.5560(2) 0.0169(10) Uani 1 1 d . . .
O61 O 0.2651(3) 0.3445(2) 0.4871(2) 0.0268(12) Uani 1 1 d . . .
O62 O 0.2488(2) 0.2115(2) 0.5623(2) 0.0188(10) Uani 1 1 d . . .
O71 O 0.1800(3) 0.1810(2) 0.4551(2) 0.0220(11) Uani 1 1 d . . .
H71 H 0.1748 0.2109 0.4887 0.026 Uiso 1 1 calc R . .
O72 O 0.3264(2) 0.1701(2) 0.3693(2) 0.0171(10) Uani 1 1 d . . .
O81 O 0.4360(3) 0.2749(3) 0.4409(2) 0.0256(12) Uani 1 1 d D . .
O82 O 0.2769(2) 0.2900(2) 0.3766(2) 0.0166(10) Uani 1 1 d . . .
Cu1 Cu 0.36447(4) 0.69712(4) 0.62020(4) 0.01745(19) Uani 1 1 d . . .
Cu2 Cu 0.52234(5) 0.72703(4) 0.63479(4) 0.01876(19) Uani 1 1 d . . .
Cu3 Cu 0.47659(5) 0.64648(4) 0.40273(4) 0.01834(19) Uani 1 1 d . . .
Cu4 Cu 0.46023(4) 0.79070(4) 0.40492(4) 0.01899(19) Uani 1 1 d . . .
Cu5 Cu 0.34203(5) 0.16004(4) 0.57273(4) 0.01807(19) Uani 1 1 d . . .
Cu6 Cu 0.29557(4) 0.29876(4) 0.57818(4) 0.01767(18) Uani 1 1 d . . .
Cu7 Cu 0.22318(4) 0.20660(4) 0.35819(4) 0.01639(18) Uani 1 1 d . . .
Cu8 Cu 0.37554(4) 0.25520(4) 0.34962(4) 0.01713(19) Uani 1 1 d . . .
N52 N 0.2906(5) 0.0322(4) 0.5918(5) 0.072(3) Uani 1 1 d . . .
N53A N 0.2695(11) -0.0141(8) 0.5515(12) 0.042(8) Uani 0.47(3) 1 d P A 1
N53B N 0.3096(15) -0.0253(8) 0.5970(14) 0.073(11) Uani 0.53(3) 1 d P A 2
H11 H 0.357(6) 0.693(6) 0.487(4) 0.109 Uiso 1 1 d D . .
H21 H 0.571(6) 0.738(6) 0.5025(17) 0.109 Uiso 1 1 d D . .
H31 H 0.476(7) 0.614(5) 0.538(2) 0.109 Uiso 1 1 d D . .
H41 H 0.428(7) 0.809(5) 0.538(3) 0.109 Uiso 1 1 d D . .
H51 H 0.3455 0.1374 0.4451 0.109 Uiso 1 1 d . . .
H61 H 0.2663 0.3127 0.4469 0.109 Uiso 1 1 d . . .
H81 H 0.421(7) 0.273(6) 0.4821(19) 0.109 Uiso 1 1 d D . .
H10A H 0.6628 0.6990 0.7524 0.087 Uiso 1 1 d . . .
H10B H 0.6838 0.6478 0.7992 0.087 Uiso 1 1 d . . .

loop_
_atom_site_aniso_label
_atom_site_aniso_U_11
_atom_site_aniso_U_22
_atom_site_aniso_U_33
_atom_site_aniso_U_23
_atom_site_aniso_U_13
_atom_site_aniso_U_12
C11 0.022(4) 0.021(4) 0.040(5) -0.003(3) 0.004(4) -0.003(3)
C12 0.028(4) 0.025(4) 0.034(5) -0.006(3) -0.004(4) -0.003(3)
C13 0.029(4) 0.020(4) 0.029(4) 0.004(3) 0.009(4) 0.003(3)
C14 0.023(4) 0.021(4) 0.030(4) 0.003(3) 0.009(3) 0.005(3)
C15 0.038(5) 0.019(4) 0.025(4) 0.001(3) 0.012(4) 0.000(3)
C16 0.045(5) 0.022(4) 0.050(6) 0.005(4) 0.024(5) -0.010(4)
C21 0.023(4) 0.031(4) 0.048(6) -0.003(4) -0.006(4) -0.009(3)
C22 0.023(4) 0.027(4) 0.042(5) 0.001(3) 0.010(4) -0.009(3)
C23 0.030(4) 0.010(3) 0.029(4) -0.001(3) -0.002(3) 0.001(3)
C24 0.032(4) 0.020(4) 0.019(4) -0.009(3) 0.003(3) -0.001(3)
C25 0.051(6) 0.028(5) 0.044(6) -0.008(4) -0.031(5) 0.006(4)
C26 0.080(8) 0.064(7) 0.038(6) -0.017(5) -0.024(6) 0.003(6)
C31 0.024(4) 0.022(4) 0.024(4) 0.003(3) 0.006(3) 0.001(3)
C32 0.032(4) 0.024(4) 0.016(4) -0.003(3) -0.002(3) 0.003(3)
C33 0.013(3) 0.028(4) 0.031(4) 0.000(3) 0.004(3) -0.006(3)
C34 0.021(4) 0.020(4) 0.028(4) -0.003(3) 0.000(3) -0.004(3)
C35 0.031(4) 0.029(4) 0.019(4) 0.002(3) 0.007(3) 0.008(3)
C36 0.048(5) 0.036(5) 0.026(5) 0.000(3) 0.013(4) 0.015(4)
C41 0.040(5) 0.020(4) 0.037(5) -0.003(3) -0.015(4) 0.010(3)
C42 0.029(4) 0.040(5) 0.023(4) -0.009(3) 0.001(3) 0.014(4)
C43 0.020(4) 0.017(4) 0.030(4) 0.003(3) -0.003(3) -0.006(3)
C44 0.026(4) 0.024(4) 0.024(4) -0.002(3) -0.003(3) 0.000(3)
C45 0.036(5) 0.030(4) 0.030(5) 0.014(3) -0.012(4) -0.007(4)
C46 0.053(6) 0.044(5) 0.025(4) 0.019(4) -0.004(4) 0.002(4)
C51 0.030(4) 0.013(4) 0.028(4) -0.003(3) -0.004(3) 0.005(3)
C52 0.024(4) 0.021(4) 0.033(5) -0.002(3) -0.001(4) 0.008(3)
C53 0.007(3) 0.020(4) 0.033(4) 0.000(3) -0.005(3) 0.002(3)
C54 0.021(4) 0.020(4) 0.020(4) -0.001(3) -0.005(3) -0.003(3)
C55 0.032(4) 0.029(4) 0.023(4) 0.009(3) -0.009(4) 0.001(3)
C56 0.041(5) 0.031(5) 0.047(6) -0.006(4) -0.022(4) 0.000(4)
C61 0.026(4) 0.040(5) 0.042(5) -0.002(4) 0.013(4) 0.008(4)
C62 0.030(5) 0.058(6) 0.039(5) 0.015(4) 0.007(4) 0.018(4)
C63 0.017(4) 0.028(4) 0.028(4) -0.014(3) 0.011(3) -0.008(3)
C64 0.025(4) 0.026(4) 0.017(4) -0.005(3) 0.004(3) -0.010(3)
C65 0.037(5) 0.028(4) 0.033(5) -0.020(3) 0.018(4) -0.010(4)
C66 0.063(7) 0.048(6) 0.071(8) -0.019(5) 0.030(6) -0.011(5)
C71 0.026(4) 0.013(4) 0.036(5) 0.001(3) 0.001(4) -0.007(3)
C72 0.027(4) 0.020(4) 0.023(4) 0.002(3) 0.004(3) -0.005(3)
C73 0.021(4) 0.013(3) 0.020(4) 0.000(3) 0.002(3) 0.001(3)
C74 0.017(4) 0.012(4) 0.035(5) -0.001(3) 0.001(3) -0.002(3)
C75 0.036(4) 0.020(4) 0.018(4) -0.005(3) -0.008(3) 0.001(3)
C76 0.044(5) 0.045(5) 0.030(5) 0.000(4) -0.019(4) -0.015(4)
C81 0.028(4) 0.032(4) 0.018(4) -0.006(3) -0.005(3) -0.008(3)
C82 0.027(4) 0.030(4) 0.027(4) 0.000(3) -0.003(3) -0.011(3)
C83 0.032(4) 0.017(4) 0.015(4) -0.005(3) 0.008(3) 0.000(3)
C84 0.019(4) 0.022(4) 0.030(4) 0.003(3) 0.003(3) 0.003(3)
C85 0.032(4) 0.026(4) 0.011(4) -0.007(3) 0.001(3) -0.001(3)
C86 0.025(4) 0.022(4) 0.028(4) -0.001(3) 0.007(3) -0.003(3)
N1 0.018(3) 0.021(3) 0.024(4) 0.001(2) 0.010(3) 0.005(2)
N2 0.027(3) 0.021(3) 0.025(4) 0.000(3) -0.006(3) 0.003(2)
N3 0.020(3) 0.023(3) 0.023(4) -0.004(3) 0.008(3) -0.006(3)
N4 0.031(4) 0.018(3) 0.022(3) 0.001(2) -0.007(3) -0.002(3)
N5 0.020(3) 0.025(3) 0.022(3) -0.003(2) -0.007(3) 0.000(2)
N6 0.020(3) 0.025(3) 0.029(4) -0.003(3) 0.008(3) -0.002(3)
N7 0.018(3) 0.016(3) 0.017(3) 0.000(2) 0.002(3) 0.002(2)
N8 0.024(3) 0.014(3) 0.017(3) 0.005(2) -0.003(3) 0.001(2)
N11 0.023(3) 0.029(3) 0.032(4) -0.004(3) 0.000(3) 0.007(3)
N12 0.012(3) 0.016(3) 0.016(3) -0.001(2) 0.001(3) 0.002(2)
N13 0.022(3) 0.029(4) 0.029(4) -0.005(3) 0.002(3) 0.001(3)
N21 0.025(3) 0.036(4) 0.023(4) -0.003(3) -0.011(3) 0.009(3)
N22 0.020(3) 0.022(4) 0.034(4) 0.007(3) -0.014(3) -0.002(3)
N23 0.033(4) 0.019(4) 0.050(5) 0.001(3) -0.008(4) 0.004(3)
N31 0.022(4) 0.024(4) 0.043(4) -0.011(3) -0.007(3) -0.003(3)
N32 0.041(5) 0.018(3) 0.048(5) -0.015(3) -0.015(4) 0.003(3)
N33 0.035(5) 0.029(4) 0.134(9) -0.032(5) -0.025(5) 0.010(4)
N41 0.039(4) 0.026(4) 0.025(4) -0.001(3) 0.004(3) -0.007(3)
N42 0.030(4) 0.020(4) 0.039(4) 0.007(3) 0.004(3) 0.001(3)
N43 0.081(7) 0.040(5) 0.087(7) -0.023(5) 0.012(6) -0.025(5)
N51 0.042(4) 0.025(4) 0.033(4) 0.007(3) 0.005(3) -0.015(3)
N61 0.031(4) 0.028(4) 0.032(4) -0.014(3) 0.004(3) -0.004(3)
N62 0.030(4) 0.016(3) 0.038(4) -0.001(3) 0.005(3) 0.002(3)
N63 0.022(4) 0.028(4) 0.069(6) -0.003(3) 0.011(4) -0.003(3)
N71 0.013(3) 0.033(3) 0.023(3) 0.010(3) 0.003(3) 0.003(3)
N72 0.020(3) 0.016(3) 0.022(4) -0.002(2) -0.002(3) 0.003(2)
N73 0.041(4) 0.035(4) 0.026(4) -0.001(3) -0.002(3) 0.015(3)
N81 0.020(3) 0.039(4) 0.019(3) 0.003(3) 0.009(3) 0.008(3)
N82 0.016(3) 0.015(3) 0.034(4) -0.006(3) 0.003(3) -0.006(3)
N83 0.041(4) 0.032(4) 0.028(4) -0.004(3) 0.010(3) -0.004(3)
O10 0.056(4) 0.063(4) 0.043(4) 0.004(3) -0.019(3) -0.005(3)
O11 0.027(3) 0.026(3) 0.020(3) -0.001(2) 0.006(2) 0.000(2)
O12 0.017(2) 0.018(2) 0.016(3) 0.0080(18) 0.002(2) 0.000(2)
O21 0.021(3) 0.030(3) 0.023(3) -0.004(2) 0.004(2) -0.006(2)
O22 0.018(2) 0.016(2) 0.015(2) -0.0029(18) 0.001(2) 0.0028(18)
O31 0.020(3) 0.026(3) 0.022(3) -0.001(2) 0.003(2) 0.003(2)
O32 0.017(2) 0.022(2) 0.018(2) 0.0000(19) 0.005(2) -0.0008(19)
O41 0.028(3) 0.028(3) 0.015(3) 0.002(2) -0.003(2) 0.006(2)
O42 0.018(2) 0.020(3) 0.022(3) -0.003(2) 0.003(2) 0.001(2)
O51 0.018(3) 0.025(3) 0.022(3) -0.004(2) -0.006(2) 0.005(2)
O52 0.013(2) 0.021(3) 0.016(2) -0.0012(19) 0.0014(19) -0.001(2)
O61 0.025(3) 0.034(3) 0.021(3) 0.001(2) 0.001(2) 0.006(2)
O62 0.014(2) 0.024(3) 0.019(2) 0.004(2) -0.0016(19) -0.004(2)
O71 0.027(3) 0.023(3) 0.017(3) -0.0022(19) 0.002(2) -0.003(2)
O72 0.018(2) 0.017(2) 0.016(3) -0.0011(19) 0.000(2) -0.0006(19)
O81 0.024(3) 0.033(3) 0.019(3) -0.001(2) -0.005(2) -0.007(2)
O82 0.015(2) 0.016(2) 0.019(2) 0.001(2) -0.0005(19) 0.0008(19)
Cu1 0.0153(4) 0.0156(4) 0.0214(4) 0.0014(3) 0.0042(3) 0.0029(3)
Cu2 0.0171(4) 0.0191(4) 0.0200(5) -0.0001(3) -0.0031(4) 0.0031(3)
Cu3 0.0176(4) 0.0164(4) 0.0211(4) -0.0036(3) 0.0022(4) 0.0000(3)
Cu4 0.0210(4) 0.0169(4) 0.0191(4) 0.0007(3) 0.0002(3) -0.0020(4)
Cu5 0.0179(4) 0.0168(4) 0.0195(4) 0.0002(3) -0.0016(4) -0.0026(3)
Cu6 0.0154(4) 0.0195(4) 0.0181(4) -0.0026(3) 0.0011(3) -0.0019(3)
Cu7 0.0143(4) 0.0159(4) 0.0189(4) 0.0003(3) -0.0003(3) 0.0004(3)
Cu8 0.0152(4) 0.0179(4) 0.0183(4) 0.0005(3) 0.0024(4) -0.0006(3)
N52 0.059(6) 0.024(5) 0.133(10) -0.009(5) 0.068(6) -0.005(4)
N53A 0.049(12) 0.019(9) 0.059(16) -0.019(8) 0.019(11) 0.003(7)
N53B 0.096(19) 0.032(10) 0.09(2) -0.006(9) 0.053(17) 0.007(9)

loop_
_atom_type_symbol
_atom_type_description
_atom_type_scat_dispersion_real
_atom_type_scat_dispersion_imag
_atom_type_scat_source
C C 0.0033 0.0016 'International Tables Vol C Tables 4.2.6.8 and 6.1.1.4'
H H 0.0000 0.0000 'International Tables Vol C Tables 4.2.6.8 and 6.1.1.4'
N N 0.0061 0.0033 'International Tables Vol C Tables 4.2.6.8 and 6.1.1.4'
O O 0.0106 0.0060 'International Tables Vol C Tables 4.2.6.8 and 6.1.1.4'
Cu Cu 0.3201 1.2651 'International Tables Vol C Tables 4.2.6.8 and 6.1.1.4'

loop_
_geom_angle_atom_site_label_1
_geom_angle_atom_site_label_2
_geom_angle_atom_site_label_3
_geom_angle
C12 C11 N1 113.7(6)
C12 C11 H11A 108.8
N1 C11 H11A 108.8
C12 C11 H11B 108.8
N1 C11 H11B 108.8
H11A C11 H11B 107.7
O11 C12 C11 108.0(6)
O11 C12 H12A 110.1
C11 C12 H12A 110.1
O11 C12 H12B 110.1
C11 C12 H12B 110.1
H12A C12 H12B 108.4
N1 C13 C14 108.5(5)
N1 C13 H13A 110.0
C14 C13 H13A 110.0
N1 C13 H13B 110.0
C14 C13 H13B 110.0
H13A C13 H13B 108.4
O12 C14 C13 107.5(6)
O12 C14 H14A 110.2
C13 C14 H14A 110.2
O12 C14 H14B 110.2
C13 C14 H14B 110.2
H14A C14 H14B 108.5
N1 C15 C16 115.4(6)
N1 C15 H15A 108.4
C16 C15 H15A 108.4
N1 C15 H15B 108.4
C16 C15 H15B 108.4
H15A C15 H15B 107.5
C15 C16 H16A 109.5
C15 C16 H16B 109.5
H16A C16 H16B 109.5
C15 C16 H16C 109.5
H16A C16 H16C 109.5
H16B C16 H16C 109.5
N2 C21 C22 113.9(6)
N2 C21 H21A 108.8
C22 C21 H21A 108.8
N2 C21 H21B 108.8
C22 C21 H21B 108.8
H21A C21 H21B 107.7
O21 C22 C21 109.4(6)
O21 C22 H22A 109.8
C21 C22 H22A 109.8
O21 C22 H22B 109.8
C21 C22 H22B 109.8
H22A C22 H22B 108.2
N2 C23 C24 108.9(5)
N2 C23 H23A 109.9
C24 C23 H23A 109.9
N2 C23 H23B 109.9
C24 C23 H23B 109.9
H23A C23 H23B 108.3
O22 C24 C23 106.8(6)
O22 C24 H24A 110.4
C23 C24 H24A 110.4
O22 C24 H24B 110.4
C23 C24 H24B 110.4
H24A C24 H24B 108.6
C26 C25 N2 114.1(7)
C26 C25 H25A 108.7
N2 C25 H25A 108.7
C26 C25 H25B 108.7
N2 C25 H25B 108.7
H25A C25 H25B 107.6
C25 C26 H26A 109.5
C25 C26 H26B 109.5
H26A C26 H26B 109.5
C25 C26 H26C 109.5
H26A C26 H26C 109.5
H26B C26 H26C 109.5
N3 C31 C32 112.5(6)
N3 C31 H31A 109.1
C32 C31 H31A 109.1
N3 C31 H31B 109.1
C32 C31 H31B 109.1
H31A C31 H31B 107.8
O31 C32 C31 109.4(6)
O31 C32 H32A 109.8
C31 C32 H32A 109.8
O31 C32 H32B 109.8
C31 C32 H32B 109.8
H32A C32 H32B 108.2
C34 C33 N3 110.1(6)
C34 C33 H33A 109.6
N3 C33 H33A 109.6
C34 C33 H33B 109.6
N3 C33 H33B 109.6
H33A C33 H33B 108.2
O32 C34 C33 107.6(5)
O32 C34 H34A 110.2
C33 C34 H34A 110.2
O32 C34 H34B 110.2
C33 C34 H34B 110.2
H34A C34 H34B 108.5
N3 C35 C36 115.6(6)
N3 C35 H35A 108.4
C36 C35 H35A 108.4
N3 C35 H35B 108.4
C36 C35 H35B 108.4
H35A C35 H35B 107.4
C35 C36 H36A 109.5
C35 C36 H36B 109.5
H36A C36 H36B 109.5
C35 C36 H36C 109.5
H36A C36 H36C 109.5
H36B C36 H36C 109.5
N4 C41 C42 113.3(6)
N4 C41 H41A 108.9
C42 C41 H41A 108.9
N4 C41 H41B 108.9
C42 C41 H41B 108.9
H41A C41 H41B 107.7
O41 C42 C41 107.9(6)
O41 C42 H42A 110.1
C41 C42 H42A 110.1
O41 C42 H42B 110.1
C41 C42 H42B 110.1
H42A C42 H42B 108.4
N4 C43 C44 111.0(6)
N4 C43 H43A 109.4
C44 C43 H43A 109.4
N4 C43 H43B 109.4
C44 C43 H43B 109.4
H43A C43 H43B 108.0
O42 C44 C43 107.6(6)
O42 C44 H44A 110.2
C43 C44 H44A 110.2
O42 C44 H44B 110.2
C43 C44 H44B 110.2
H44A C44 H44B 108.5
C46 C45 N4 115.0(6)
C46 C45 H45A 108.5
N4 C45 H45A 108.5
C46 C45 H45B 108.5
N4 C45 H45B 108.5
H45A C45 H45B 107.5
C45 C46 H46A 109.5
C45 C46 H46B 109.5
H46A C46 H46B 109.5
C45 C46 H46C 109.5
H46A C46 H46C 109.5
H46B C46 H46C 109.5
N5 C51 C52 113.1(6)
N5 C51 H51A 109.0
C52 C51 H51A 109.0
N5 C51 H51B 109.0
C52 C51 H51B 109.0
H51A C51 H51B 107.8
O51 C52 C51 108.9(6)
O51 C52 H52A 109.9
C51 C52 H52A 109.9
O51 C52 H52B 109.9
C51 C52 H52B 109.9
H52A C52 H52B 108.3
N5 C53 C54 109.7(5)
N5 C53 H53A 109.7
C54 C53 H53A 109.7
N5 C53 H53B 109.7
C54 C53 H53B 109.7
H53A C53 H53B 108.2
O52 C54 C53 107.2(5)
O52 C54 H54A 110.3
C53 C54 H54A 110.3
O52 C54 H54B 110.3
C53 C54 H54B 110.3
H54A C54 H54B 108.5
N5 C55 C56 116.0(7)
N5 C55 H55A 108.3
C56 C55 H55A 108.3
N5 C55 H55B 108.3
C56 C55 H55B 108.3
H55A C55 H55B 107.4
C55 C56 H56A 109.5
C55 C56 H56B 109.5
H56A C56 H56B 109.5
C55 C56 H56C 109.5
H56A C56 H56C 109.5
H56B C56 H56C 109.5
N6 C61 C62 112.9(7)
N6 C61 H61A 109.0
C62 C61 H61A 109.0
N6 C61 H61B 109.0
C62 C61 H61B 109.0
H61A C61 H61B 107.8
O61 C62 C61 109.2(7)
O61 C62 H62A 109.8
C61 C62 H62A 109.8
O61 C62 H62B 109.8
C61 C62 H62B 109.8
H62A C62 H62B 108.3
C64 C63 N6 109.5(6)
C64 C63 H63A 109.8
N6 C63 H63A 109.8
C64 C63 H63B 109.8
N6 C63 H63B 109.8
H63A C63 H63B 108.2
O62 C64 C63 108.9(6)
O62 C64 H64A 109.9
C63 C64 H64A 109.9
O62 C64 H64B 109.9
C63 C64 H64B 109.9
H64A C64 H64B 108.3
C66 C65 N6 115.8(8)
C66 C65 H65A 108.3
N6 C65 H65A 108.3
C66 C65 H65B 108.3
N6 C65 H65B 108.3
H65A C65 H65B 107.4
C65 C66 H66A 109.5
C65 C66 H66B 109.5
H66A C66 H66B 109.5
C65 C66 H66C 109.5
H66A C66 H66C 109.5
H66B C66 H66C 109.5
C72 C71 N7 113.5(6)
C72 C71 H71A 108.9
N7 C71 H71A 108.9
C72 C71 H71B 108.9
N7 C71 H71B 108.9
H71A C71 H71B 107.7
O71 C72 C71 109.3(6)
O71 C72 H72A 109.8
C71 C72 H72A 109.8
O71 C72 H72B 109.8
C71 C72 H72B 109.8
H72A C72 H72B 108.3
N7 C73 C74 109.4(5)
N7 C73 H73A 109.8
C74 C73 H73A 109.8
N7 C73 H73B 109.8
C74 C73 H73B 109.8
H73A C73 H73B 108.2
O72 C74 C73 107.0(6)
O72 C74 H74A 110.3
C73 C74 H74A 110.3
O72 C74 H74B 110.3
C73 C74 H74B 110.3
H74A C74 H74B 108.6
N7 C75 C76 116.4(6)
N7 C75 H75A 108.2
C76 C75 H75A 108.2
N7 C75 H75B 108.2
C76 C75 H75B 108.2
H75A C75 H75B 107.3
C75 C76 H76A 109.5
C75 C76 H76B 109.5
H76A C76 H76B 109.5
C75 C76 H76C 109.5
H76A C76 H76C 109.5
H76B C76 H76C 109.5
N8 C81 C82 112.9(6)
N8 C81 H81A 109.0
C82 C81 H81A 109.0
N8 C81 H81B 109.0
C82 C81 H81B 109.0
H81A C81 H81B 107.8
O81 C82 C81 109.2(6)
O81 C82 H82A 109.8
C81 C82 H82A 109.8
O81 C82 H82B 109.8
C81 C82 H82B 109.8
H82A C82 H82B 108.3
C84 C83 N8 110.2(5)
C84 C83 H83A 109.6
N8 C83 H83A 109.6
C84 C83 H83B 109.6
N8 C83 H83B 109.6
H83A C83 H83B 108.1
O82 C84 C83 106.8(5)
O82 C84 H84A 110.4
C83 C84 H84A 110.4
O82 C84 H84B 110.4
C83 C84 H84B 110.4
H84A C84 H84B 108.6
N8 C85 C86 114.8(5)
N8 C85 H85A 108.6
C86 C85 H85A 108.6
N8 C85 H85B 108.6
C86 C85 H85B 108.6
H85A C85 H85B 107.5
C85 C86 H86A 109.5
C85 C86 H86B 109.5
H86A C86 H86B 109.5
C85 C86 H86C 109.5
H86A C86 H86C 109.5
H86B C86 H86C 109.5
C11 N1 C13 111.2(6)
C11 N1 C15 111.8(6)
C13 N1 C15 109.8(6)
C11 N1 Cu1 106.9(4)
C13 N1 Cu1 106.9(4)
C15 N1 Cu1 110.1(4)
C23 N2 C21 112.3(6)
C23 N2 C25 109.4(6)
C21 N2 C25 113.1(6)
C23 N2 Cu2 106.3(4)
C21 N2 Cu2 104.9(4)
C25 N2 Cu2 110.4(5)
C35 N3 C31 111.4(5)
C35 N3 C33 111.8(6)
C31 N3 C33 112.1(6)
C35 N3 Cu3 108.9(4)
C31 N3 Cu3 106.2(4)
C33 N3 Cu3 106.1(4)
C41 N4 C45 106.7(6)
C41 N4 C43 110.7(6)
C45 N4 C43 112.0(6)
C41 N4 Cu4 105.4(4)
C45 N4 Cu4 116.5(5)
C43 N4 Cu4 105.4(4)
C53 N5 C51 111.8(6)
C53 N5 C55 110.6(5)
C51 N5 C55 111.4(5)
C53 N5 Cu5 105.1(4)
C51 N5 Cu5 106.9(4)
C55 N5 Cu5 110.8(4)
C61 N6 C63 113.3(6)
C61 N6 C65 111.9(6)
C63 N6 C65 110.4(6)
C61 N6 Cu6 105.0(4)
C63 N6 Cu6 106.2(4)
C65 N6 Cu6 109.6(5)
C73 N7 C71 112.7(5)
C73 N7 C75 111.8(5)
C71 N7 C75 110.8(6)
C73 N7 Cu7 107.0(4)
C71 N7 Cu7 105.8(4)
C75 N7 Cu7 108.5(4)
C85 N8 C83 110.4(5)
C85 N8 C81 111.2(5)
C83 N8 C81 113.2(5)
C85 N8 Cu8 110.6(4)
C83 N8 Cu8 105.3(4)
C81 N8 Cu8 105.9(4)
N12 N11 Cu1 127.6(5)
N13 N12 N11 175.7(7)
N22 N21 Cu2 117.8(5)
N23 N22 N21 176.2(7)
N32 N31 Cu3 129.3(5)
N33 N32 N31 176.6(9)
N42 N41 Cu4 125.8(6)
N43 N42 N41 176.0(9)
N52 N51 Cu5 122.6(7)
N62 N61 Cu6 123.6(5)
N63 N62 N61 176.8(8)
N72 N71 Cu7 127.5(5)
N73 N72 N71 176.7(7)
N82 N81 Cu8 130.7(5)
N83 N82 N81 175.9(8)
H10A O10 H10B 108.0
C12 O11 Cu1 106.0(4)
C12 O11 H11 111(7)
Cu1 O11 H11 119(8)
C14 O12 Cu2 125.4(4)
C14 O12 Cu1 106.4(4)
Cu2 O12 Cu1 94.77(19)
C22 O21 Cu2 106.4(4)
C22 O21 H21 100(7)
Cu2 O21 H21 135(7)
C24 O22 Cu2 106.8(4)
C24 O22 Cu1 125.3(4)
Cu2 O22 Cu1 95.22(18)
C32 O31 Cu3 108.0(4)
C32 O31 H31 105(8)
Cu3 O31 H31 134(7)
C34 O32 Cu4 124.8(4)
C34 O32 Cu3 108.3(4)
Cu4 O32 Cu3 95.04(19)
C42 O41 Cu4 107.5(4)
C42 O41 H41 101(8)
Cu4 O41 H41 132(7)
C44 O42 Cu4 106.8(4)
C44 O42 Cu3 123.5(4)
Cu4 O42 Cu3 95.17(19)
C52 O51 Cu5 108.4(4)
C52 O51 H51 109.5
Cu5 O51 H51 122.0
C54 O52 Cu5 106.8(4)
C54 O52 Cu6 126.4(4)
Cu5 O52 Cu6 95.01(18)
C62 O61 Cu6 107.2(4)
C62 O61 H61 105.3
Cu6 O61 H61 118.1
C64 O62 Cu5 126.6(4)
C64 O62 Cu6 107.2(4)
Cu5 O62 Cu6 95.05(18)
C72 O71 Cu7 106.2(4)
C72 O71 H71 126.9
Cu7 O71 H71 126.9
C74 O72 Cu8 124.2(4)
C74 O72 Cu7 106.4(4)
Cu8 O72 Cu7 93.76(18)
C82 O81 Cu8 107.6(4)
C82 O81 H81 96(7)
Cu8 O81 H81 134(8)
C84 O82 Cu7 124.8(4)
C84 O82 Cu8 106.5(4)
Cu7 O82 Cu8 94.14(18)
O22 Cu1 N11 95.5(2)
O22 Cu1 O12 80.29(18)
N11 Cu1 O12 169.7(2)
O22 Cu1 N1 165.4(2)
N11 Cu1 N1 99.0(2)
O12 Cu1 N1 85.2(2)
O22 Cu1 O11 99.58(18)
N11 Cu1 O11 93.2(2)
O12 Cu1 O11 96.79(18)
N1 Cu1 O11 80.7(2)
O22 Cu1 Cu2 42.49(13)
N11 Cu1 Cu2 129.80(18)
O12 Cu1 Cu2 42.37(13)
N1 Cu1 Cu2 124.29(16)
O11 Cu1 Cu2 115.78(12)
O12 Cu2 O22 80.57(18)
O12 Cu2 N21 98.8(2)
O22 Cu2 N21 168.6(2)
O12 Cu2 N2 165.4(2)
O22 Cu2 N2 84.9(2)
N21 Cu2 N2 95.7(3)
O12 Cu2 O21 97.69(18)
O22 Cu2 O21 95.33(18)
N21 Cu2 O21 96.0(2)
N2 Cu2 O21 82.1(2)
O12 Cu2 Cu1 42.86(13)
O22 Cu2 Cu1 42.30(13)
N21 Cu2 Cu1 132.0(2)
N2 Cu2 Cu1 123.98(17)
O21 Cu2 Cu1 113.67(13)
O42 Cu3 O32 81.09(18)
O42 Cu3 N31 99.4(2)
O32 Cu3 N31 174.1(3)
O42 Cu3 N3 166.1(2)
O32 Cu3 N3 85.2(2)
N31 Cu3 N3 94.1(2)
O42 Cu3 O31 102.56(18)
O32 Cu3 O31 92.67(19)
N31 Cu3 O31 93.0(2)
N3 Cu3 O31 80.4(2)
O42 Cu3 Cu4 42.58(13)
O32 Cu3 Cu4 42.50(13)
N31 Cu3 Cu4 135.54(19)
N3 Cu3 Cu4 123.70(16)
O31 Cu3 Cu4 114.02(12)
O42 Cu4 O32 80.75(18)
O42 Cu4 N41 169.5(2)
O32 Cu4 N41 96.8(2)
O42 Cu4 N4 84.8(2)
O32 Cu4 N4 165.6(2)
N41 Cu4 N4 97.3(3)
O42 Cu4 O41 93.30(19)
O32 Cu4 O41 99.55(18)
N41 Cu4 O41 97.2(2)
N4 Cu4 O41 81.5(2)
O42 Cu4 Cu3 42.25(13)
O32 Cu4 Cu3 42.46(13)
N41 Cu4 Cu3 131.2(2)
N4 Cu4 Cu3 123.83(16)
O41 Cu4 Cu3 112.45(13)
O62 Cu5 O52 81.17(18)
O62 Cu5 N5 166.6(2)
O52 Cu5 N5 85.4(2)
O62 Cu5 N51 94.1(2)
O52 Cu5 N51 163.3(2)
N5 Cu5 N51 98.5(3)
O62 Cu5 O51 101.74(18)
O52 Cu5 O51 97.22(18)
N5 Cu5 O51 80.8(2)
N51 Cu5 O51 99.4(2)
O62 Cu5 Cu6 42.46(13)
O52 Cu5 Cu6 42.51(13)
N5 Cu5 Cu6 124.56(16)
N51 Cu5 Cu6 126.3(2)
O51 Cu5 Cu6 116.31(12)
N61 Cu6 O62 169.2(2)
N61 Cu6 O52 98.9(2)
O62 Cu6 O52 81.17(18)
N61 Cu6 N6 94.5(3)
O62 Cu6 N6 84.9(2)
O52 Cu6 N6 166.0(2)
N61 Cu6 O61 94.7(2)
O62 Cu6 O61 95.90(19)
O52 Cu6 O61 100.91(18)
N6 Cu6 O61 82.1(2)
N61 Cu6 Cu5 133.0(2)
O62 Cu6 Cu5 42.49(13)
O52 Cu6 Cu5 42.48(13)
N6 Cu6 Cu5 123.82(16)
O61 Cu6 Cu5 114.88(13)
O82 Cu7 N71 96.9(2)
O82 Cu7 O72 80.68(17)
N71 Cu7 O72 172.3(2)
O82 Cu7 N7 164.8(2)
N71 Cu7 N7 98.2(2)
O72 Cu7 N7 84.19(19)
O82 Cu7 O71 99.33(17)
N71 Cu7 O71 91.1(2)
O72 Cu7 O71 96.49(18)
N7 Cu7 O71 81.17(19)
O82 Cu7 Cu8 43.13(12)
N71 Cu7 Cu8 131.87(17)
O72 Cu7 Cu8 42.73(12)
N7 Cu7 Cu8 123.16(16)
O71 Cu7 Cu8 116.51(12)
N81 Cu8 O72 95.7(2)
N81 Cu8 O82 171.8(2)
O72 Cu8 O82 81.02(18)
N81 Cu8 N8 97.9(2)
O72 Cu8 N8 166.3(2)
O82 Cu8 N8 85.3(2)
N81 Cu8 O81 92.5(2)
O72 Cu8 O81 99.62(19)
O82 Cu8 O81 95.54(18)
N8 Cu8 O81 81.0(2)
N81 Cu8 Cu7 130.99(19)
O72 Cu8 Cu7 43.51(13)
O82 Cu8 Cu7 42.72(13)
N8 Cu8 Cu7 124.01(16)
O81 Cu8 Cu7 116.16(13)
N51 N52 N53A 155.0(16)
N51 N52 N53B 146(2)
N53A N52 N53B 58.5(12)

loop_
_geom_bond_atom_site_label_1
_geom_bond_atom_site_label_2
_geom_bond_distance
C11 C12 1.483(11)
C11 N1 1.495(10)
C11 H11A 0.9900
C11 H11B 0.9900
C12 O11 1.446(8)
C12 H12A 0.9900
C12 H12B 0.9900
C13 N1 1.508(9)
C13 C14 1.516(10)
C13 H13A 0.9900
C13 H13B 0.9900
C14 O12 1.433(8)
C14 H14A 0.9900
C14 H14B 0.9900
C15 N1 1.480(9)
C15 C16 1.531(10)
C15 H15A 0.9900
C15 H15B 0.9900
C16 H16A 0.9800
C16 H16B 0.9800
C16 H16C 0.9800
C21 N2 1.475(10)
C21 C22 1.500(11)
C21 H21A 0.9900
C21 H21B 0.9900
C22 O21 1.427(9)
C22 H22A 0.9900
C22 H22B 0.9900
C23 N2 1.495(9)
C23 C24 1.510(10)
C23 H23A 0.9900
C23 H23B 0.9900
C24 O22 1.431(8)
C24 H24A 0.9900
C24 H24B 0.9900
C25 C26 1.498(12)
C25 N2 1.518(10)
C25 H25A 0.9900
C25 H25B 0.9900
C26 H26A 0.9800
C26 H26B 0.9800
C26 H26C 0.9800
C31 N3 1.488(9)
C31 C32 1.509(10)
C31 H31A 0.9900
C31 H31B 0.9900
C32 O31 1.431(9)
C32 H32A 0.9900
C32 H32B 0.9900
C33 C34 1.521(9)
C33 N3 1.494(8)
C33 H33A 0.9900
C33 H33B 0.9900
C34 O32 1.417(8)
C34 H34A 0.9900
C34 H34B 0.9900
C35 N3 1.487(9)
C35 C36 1.521(10)
C35 H35A 0.9900
C35 H35B 0.9900
C36 H36A 0.9800
C36 H36B 0.9800
C36 H36C 0.9800
C41 N4 1.479(9)
C41 C42 1.504(11)
C41 H41A 0.9900
C41 H41B 0.9900
C42 O41 1.421(9)
C42 H42A 0.9900
C42 H42B 0.9900
C43 N4 1.498(8)
C43 C44 1.509(10)
C43 H43A 0.9900
C43 H43B 0.9900
C44 O42 1.429(8)
C44 H44A 0.9900
C44 H44B 0.9900
C45 C46 1.470(11)
C45 N4 1.486(9)
C45 H45A 0.9900
C45 H45B 0.9900
C46 H46A 0.9800
C46 H46B 0.9800
C46 H46C 0.9800
C51 N5 1.493(9)
C51 C52 1.497(10)
C51 H51A 0.9900
C51 H51B 0.9900
C52 O51 1.437(8)
C52 H52A 0.9900
C52 H52B 0.9900
C53 N5 1.499(8)
C53 C54 1.502(9)
C53 H53A 0.9900
C53 H53B 0.9900
C54 O52 1.426(8)
C54 H54A 0.9900
C54 H54B 0.9900
C55 N5 1.506(9)
C55 C56 1.531(10)
C55 H55A 0.9900
C55 H55B 0.9900
C56 H56A 0.9800
C56 H56B 0.9800
C56 H56C 0.9800
C61 N6 1.479(10)
C61 C62 1.507(12)
C61 H61A 0.9900
C61 H61B 0.9900
C62 O61 1.437(9)
C62 H62A 0.9900
C62 H62B 0.9900
C63 C64 1.491(10)
C63 N6 1.487(8)
C63 H63A 0.9900
C63 H63B 0.9900
C64 O62 1.409(8)
C64 H64A 0.9900
C64 H64B 0.9900
C65 C66 1.474(11)
C65 N6 1.512(9)
C65 H65A 0.9900
C65 H65B 0.9900
C66 H66A 0.9800
C66 H66B 0.9800
C66 H66C 0.9800
C71 C72 1.485(10)
C71 N7 1.486(9)
C71 H71A 0.9900
C71 H71B 0.9900
C72 O71 1.433(8)
C72 H72A 0.9900
C72 H72B 0.9900
C73 N7 1.471(8)
C73 C74 1.521(9)
C73 H73A 0.9900
C73 H73B 0.9900
C74 O72 1.415(8)
C74 H74A 0.9900
C74 H74B 0.9900
C75 N7 1.502(9)
C75 C76 1.527(10)
C75 H75A 0.9900
C75 H75B 0.9900
C76 H76A 0.9800
C76 H76B 0.9800
C76 H76C 0.9800
C81 N8 1.478(9)
C81 C82 1.522(10)
C81 H81A 0.9900
C81 H81B 0.9900
C82 O81 1.419(9)
C82 H82A 0.9900
C82 H82B 0.9900
C83 C84 1.506(9)
C83 N8 1.489(9)
C83 H83A 0.9900
C83 H83B 0.9900
C84 O82 1.428(8)
C84 H84A 0.9900
C84 H84B 0.9900
C85 N8 1.494(9)
C85 C86 1.550(10)
C85 H85A 0.9900
C85 H85B 0.9900
C86 H86A 0.9800
C86 H86B 0.9800
C86 H86C 0.9800
N1 Cu1 2.048(6)
N2 Cu2 2.060(6)
N3 Cu3 2.064(6)
N4 Cu4 2.089(6)
N5 Cu5 2.067(6)
N6 Cu6 2.059(6)
N7 Cu7 2.062(5)
N8 Cu8 2.063(5)
N11 N12 1.190(8)
N11 Cu1 1.967(6)
N12 N13 1.151(8)
N21 N22 1.217(9)
N21 Cu2 1.970(6)
N22 N23 1.148(9)
N31 N32 1.161(9)
N31 Cu3 1.961(6)
N32 N33 1.179(10)
N41 N42 1.184(9)
N41 Cu4 1.954(6)
N42 N43 1.149(10)
N51 N52 1.132(9)
N51 Cu5 1.965(6)
N61 N62 1.202(9)
N61 Cu6 1.936(6)
N62 N63 1.160(9)
N71 N72 1.180(8)
N71 Cu7 1.966(6)
N72 N73 1.146(8)
N81 N82 1.189(8)
N81 Cu8 1.941(6)
N82 N83 1.157(8)
O10 H10A 0.987
O10 H10B 0.857
O11 Cu1 2.336(5)
O11 H11 0.94(2)
O12 Cu2 1.952(4)
O12 Cu1 1.970(4)
O21 Cu2 2.281(5)
O21 H21 0.94(2)
O22 Cu2 1.958(4)
O22 Cu1 1.951(4)
O31 Cu3 2.302(5)
O31 H31 0.94(2)
O32 Cu4 1.965(4)
O32 Cu3 1.963(4)
O41 Cu4 2.254(5)
O41 H41 0.95(2)
O42 Cu4 1.968(5)
O42 Cu3 1.956(4)
O51 Cu5 2.274(5)
O51 H51 0.855
O52 Cu5 1.962(4)
O52 Cu6 1.964(4)
O61 Cu6 2.253(5)
O61 H61 1.084
O62 Cu5 1.963(4)
O62 Cu6 1.962(4)
O71 Cu7 2.306(5)
O71 H71 0.9500
O72 Cu8 1.960(4)
O72 Cu7 1.989(4)
O81 Cu8 2.297(5)
O81 H81 0.94(2)
O82 Cu7 1.961(4)
O82 Cu8 1.976(4)
Cu1 Cu2 2.8864(12)
Cu3 Cu4 2.8968(11)
Cu5 Cu6 2.8947(12)
Cu7 Cu8 2.8830(11)
N52 N53A 1.33(2)
N52 N53B 1.203(19)
